data_2311222
loop_
_publ_author_name
'Akkurt, Mehmet'
'Mohamed, Shaaban K.'
'Mague, Joel T.'
'Hassan, Alaa A.'
'Albayati, Mustafa R.'

_publ_section_title
;
 2-Cyclo-heptyl-idene-N-phenyl-hydrazine-carbo-thio-amide.
;
_journal_coeditor_code BT6964
_journal_issue 'Pt 3'
_journal_name_full 'Acta crystallographica. Section E, Structure reports online'
_journal_page_first o359
_journal_paper_doi 10.1107/S1600536814003948
_journal_volume 70
_journal_year 2014
_chemical_formula_iupac 'C14 H19 N3 S'
_chemical_formula_moiety 'C14 H19 N3 S'
_chemical_formula_sum 'C14 H19 N3 S'
_chemical_formula_weight 261.39
_chemical_name_systematic
;
2-Cycloheptylidene-<i>N</i>-phenylhydrazinecarbothioamide
;
_space_group_IT_number 15
_space_group_name_Hall '-C 2yc'
_space_group_name_H-M_alt 'C 1 2/c 1'
_symmetry_cell_setting monoclinic
_symmetry_space_group_name_Hall '-C 2yc'
_symmetry_space_group_name_H-M 'C 1 2/c 1'
_atom_sites_solution_hydrogens mixed
_cell_angle_alpha 90
_cell_angle_beta 113.219(2)
_cell_angle_gamma 90
_cell_formula_units_Z 8
_cell_length_a 22.1371(4)
_cell_length_b 6.10790(10)
_cell_length_c 22.0796(5)
_cell_measurement_reflns_used 8726
_cell_measurement_temperature 100(2)
_cell_measurement_theta_max 72.4056
_cell_measurement_theta_min 4.3465
_cell_volume 2743.60(10)
_computing_cell_refinement '<i>SAINT</i> (Bruker, 2013)'
_computing_data_collection '<i>APEX2</i> (Bruker, 2013)'
_computing_data_reduction '<i>SAINT</i>  (Bruker, 2013)'
_computing_molecular_graphics 'ORTEP-3 for Windows (Farrugia, 2012)'
_computing_publication_material 'WinGX (Farrugia, 2012) and PLATON (Spek, 2009)'
_computing_structure_refinement 'SHELXL2013 (Sheldrick, 2008)'
_computing_structure_solution 'SHELXS2013 (Sheldrick, 2008)'
_diffrn_ambient_temperature 100(2)
_diffrn_detector_area_resol_mean 10.4167
_diffrn_measured_fraction_theta_full 0.997
_diffrn_measured_fraction_theta_max 0.988
_diffrn_measurement_device_type 'Bruker D8 VENTURE PHOTON 100 CMOS'
_diffrn_measurement_method '\w scans'
_diffrn_radiation_monochromator mirror
_diffrn_radiation_type CuK\a
_diffrn_radiation_wavelength 1.54178
_diffrn_reflns_av_R_equivalents 0.0226
_diffrn_reflns_av_sigmaI/netI 0.0180
_diffrn_reflns_limit_h_max 27
_diffrn_reflns_limit_h_min -25
_diffrn_reflns_limit_k_max 7
_diffrn_reflns_limit_k_min -7
_diffrn_reflns_limit_l_max 27
_diffrn_reflns_limit_l_min -27
_diffrn_reflns_number 11263
_diffrn_reflns_reduction_process
;
;
_diffrn_reflns_theta_full 67.68
_diffrn_reflns_theta_max 72.40
_diffrn_reflns_theta_min 4.35
_exptl_absorpt_coefficient_mu 1.971
_exptl_absorpt_correction_T_max 0.93
_exptl_absorpt_correction_T_min 0.83
_exptl_absorpt_correction_type multi-scan
_exptl_absorpt_process_details '(<i>SADABS</i>; Bruker, 2013)'
_exptl_crystal_colour colourless
_exptl_crystal_density_diffrn 1.266
_exptl_crystal_density_method 'Not Measured'
_exptl_crystal_description parallelepiped
_exptl_crystal_F_000 1120
_exptl_crystal_size_max 0.200
_exptl_crystal_size_mid 0.080
_exptl_crystal_size_min 0.040
_refine_diff_density_max 0.241
_refine_diff_density_min -0.240
_refine_ls_extinction_method none
_refine_ls_goodness_of_fit_ref 1.065
_refine_ls_hydrogen_treatment mixed
_refine_ls_matrix_type full
_refine_ls_number_parameters 171
_refine_ls_number_reflns 2693
_refine_ls_number_restraints 0
_refine_ls_restrained_S_all 1.065
_refine_ls_R_factor_all 0.0334
_refine_ls_R_factor_gt 0.0300
_refine_ls_shift/su_max 0.000
_refine_ls_shift/su_mean 0.000
_refine_ls_structure_factor_coef Fsqd
_refine_ls_weighting_details 'w=1/[\s^2^(Fo^2^)+(0.0368P)^2^+2.2793P] where P=(Fo^2^+2Fc^2^)/3'
_refine_ls_weighting_scheme calc
_refine_ls_wR_factor_gt 0.0745
_refine_ls_wR_factor_ref 0.0771
_reflns_number_gt 2460
_reflns_number_total 2693
_reflns_threshold_expression I>2\s(I)
_cod_data_source_file bt6964sup1.cif
_cod_data_source_block I
_cod_original_cell_volume 2743.61(10)
_cod_original_sg_symbol_H-M 'C 2/c'
_cod_database_code 2311222

loop_
_symmetry_equiv_pos_site_id
_symmetry_equiv_pos_as_xyz
1 x,y,z
2 -x,y,1/2-z
3 -x,-y,-z
4 x,-y,1/2+z
5 1/2+x,1/2+y,z
6 1/2-x,1/2+y,1/2-z
7 1/2-x,1/2-y,-z
8 1/2+x,1/2-y,1/2+z

loop_
_atom_site_aniso_label
_atom_site_aniso_U_11
_atom_site_aniso_U_22
_atom_site_aniso_U_33
_atom_site_aniso_U_12
_atom_site_aniso_U_13
_atom_site_aniso_U_23
S1 0.0234(2) 0.0197(2) 0.0226(2) -0.00560(10) 0.01160(10) -0.00350(10)
N1 0.0235(5) 0.0191(6) 0.0189(5) -0.0053(4) 0.0106(4) -0.0042(4)
N2 0.0225(5) 0.0195(6) 0.0209(5) -0.0054(4) 0.0122(4) -0.0025(4)
N3 0.0215(5) 0.0183(5) 0.0188(5) -0.0021(4) 0.0084(4) -0.0008(4)
C1 0.0151(5) 0.0240(7) 0.0148(5) -0.0009(5) 0.0046(4) 0.0016(5)
C2 0.0252(6) 0.0235(7) 0.0249(6) -0.0062(5) 0.0123(5) -0.0032(5)
C3 0.0280(7) 0.0277(7) 0.0242(6) -0.0015(6) 0.0138(6) -0.0035(5)
C4 0.0209(6) 0.0323(8) 0.0238(6) 0.0001(5) 0.0122(5) 0.0031(6)
C5 0.0229(6) 0.0249(7) 0.0326(7) -0.0038(5) 0.0136(6) 0.0026(6)
C6 0.0216(6) 0.0222(7) 0.0247(6) -0.0023(5) 0.0099(5) -0.0013(5)
C7 0.0173(6) 0.0213(6) 0.0162(5) -0.0001(5) 0.0051(5) 0.0018(5)
C8 0.0180(6) 0.0203(6) 0.0179(6) 0.0000(5) 0.0074(5) 0.0024(5)
C9 0.0214(6) 0.0199(6) 0.0202(6) -0.0035(5) 0.0095(5) 0.0004(5)
C10 0.0219(6) 0.0251(7) 0.0234(6) -0.0027(5) 0.0133(5) 0.0002(5)
C11 0.0295(7) 0.0293(7) 0.0208(6) -0.0028(6) 0.0136(5) 0.0005(5)
C12 0.0267(6) 0.0314(8) 0.0215(6) -0.0038(6) 0.0109(5) -0.0052(6)
C13 0.0218(6) 0.0310(7) 0.0257(7) -0.0057(5) 0.0103(5) -0.0080(6)
C14 0.0230(6) 0.0217(7) 0.0251(6) -0.0045(5) 0.0146(5) -0.0025(5)

loop_
_atom_site_type_symbol
_atom_site_label
_atom_site_fract_x
_atom_site_fract_y
_atom_site_fract_z
_atom_site_U_iso_or_equiv
_atom_site_thermal_displace_type
_atom_site_calc_flag
_atom_site_refinement_flags
_atom_site_occupancy
S S1 0.17859(2) 0.78279(5) 0.04498(2) 0.02110(10) Uani d . 1.000
N N1 0.11142(5) 0.39799(19) 0.02178(5) 0.0198(3) Uani d . 1.000
N N2 0.17477(5) 0.46222(18) -0.03562(5) 0.0198(3) Uani d . 1.000
N N3 0.15155(5) 0.26265(17) -0.06567(5) 0.0194(3) Uani d . 1.000
C C1 0.07507(6) 0.4095(2) 0.06186(6) 0.0184(3) Uani d . 1.000
C C2 0.07037(6) 0.5909(2) 0.09770(6) 0.0238(4) Uani d . 1.000
C C3 0.03058(6) 0.5801(2) 0.13315(7) 0.0255(4) Uani d . 1.000
C C4 -0.00440(6) 0.3922(2) 0.13341(6) 0.0246(4) Uani d . 1.000
C C5 0.00110(7) 0.2115(2) 0.09818(7) 0.0260(4) Uani d . 1.000
C C6 0.04086(6) 0.2191(2) 0.06301(6) 0.0226(4) Uani d . 1.000
C C7 0.15252(6) 0.5377(2) 0.01003(6) 0.0187(3) Uani d . 1.000
C C8 0.17441(6) 0.1871(2) -0.10668(6) 0.0186(3) Uani d . 1.000
C C9 0.22606(6) 0.3024(2) -0.12320(6) 0.0201(3) Uani d . 1.000
C C10 0.24745(6) 0.1938(2) -0.17382(6) 0.0221(4) Uani d . 1.000
C C11 0.19353(7) 0.1805(2) -0.24352(6) 0.0254(4) Uani d . 1.000
C C12 0.14582(7) -0.0109(2) -0.25458(6) 0.0261(4) Uani d . 1.000
C C13 0.10499(6) -0.0088(2) -0.21264(6) 0.0259(4) Uani d . 1.000
C C14 0.14621(6) -0.0277(2) -0.13788(6) 0.0217(4) Uani d . 1.000
H H1N 0.1062(8) 0.280(3) -0.0007(8) 0.023(4) Uiso d . 1.000
H H2 0.09410 0.72090 0.09800 0.0290 Uiso c RU 1.000
H H2N 0.2057(8) 0.535(3) -0.0405(8) 0.025(4) Uiso d . 1.000
H H3 0.02730 0.70410 0.15770 0.0310 Uiso c RU 1.000
H H4 -0.03180 0.38760 0.15740 0.0300 Uiso c RU 1.000
H H5 -0.02250 0.08150 0.09810 0.0310 Uiso c RU 1.000
H H6 0.04480 0.09350 0.03950 0.0270 Uiso c RU 1.000
H H9A 0.26550 0.32090 -0.08190 0.0240 Uiso c RU 1.000
H H9B 0.20950 0.45070 -0.13950 0.0240 Uiso c RU 1.000
H H10A 0.26290 0.04360 -0.15860 0.0270 Uiso c RU 1.000
H H10B 0.28510 0.27640 -0.17570 0.0270 Uiso c RU 1.000
H H11A 0.16810 0.31870 -0.25300 0.0300 Uiso c RU 1.000
H H11B 0.21460 0.16830 -0.27540 0.0300 Uiso c RU 1.000
H H12A 0.11540 -0.01210 -0.30160 0.0310 Uiso c RU 1.000
H H12B 0.17130 -0.14880 -0.24570 0.0310 Uiso c RU 1.000
H H13A 0.07340 -0.13190 -0.22650 0.0310 Uiso c RU 1.000
H H13B 0.07930 0.12880 -0.22130 0.0310 Uiso c RU 1.000
H H14A 0.11820 -0.08710 -0.11620 0.0260 Uiso c RU 1.000
H H14B 0.18260 -0.13250 -0.13040 0.0260 Uiso c RU 1.000

loop_
_atom_type_symbol
_atom_type_description
_atom_type_scat_dispersion_real
_atom_type_scat_dispersion_imag
_atom_type_scat_source
C C 0.0181 0.0091 ' International Tables Vol C Tables 4.2.6.8 and 6.1.1.4'
H H 0.0000 0.0000 ' International Tables Vol C Tables 4.2.6.8 and 6.1.1.4'
N N 0.0311 0.0180 ' International Tables Vol C Tables 4.2.6.8 and 6.1.1.4'
S S 0.3331 0.5567 ' International Tables Vol C Tables 4.2.6.8 and 6.1.1.4'

loop_
_geom_angle_atom_site_label_1
_geom_angle_atom_site_label_2
_geom_angle_atom_site_label_3
_geom_angle
_geom_angle_publ_flag
C1 N1 C7 133.21(11) no
N3 N2 C7 118.48(11) no
N2 N3 C8 118.59(11) no
C7 N1 H1N 111.7(12) no
C1 N1 H1N 115.1(12) no
C7 N2 H2N 117.1(12) no
N3 N2 H2N 124.0(12) no
N1 C1 C2 125.84(12) no
C2 C1 C6 119.47(12) no
N1 C1 C6 114.68(11) no
C1 C2 C3 119.26(12) no
C2 C3 C4 121.35(12) no
C3 C4 C5 119.04(13) no
C4 C5 C6 120.32(12) no
C1 C6 C5 120.54(12) no
S1 C7 N2 118.81(10) no
N1 C7 N2 113.37(11) no
S1 C7 N1 127.82(10) no
N3 C8 C9 123.42(11) no
N3 C8 C14 115.47(12) no
C9 C8 C14 121.12(11) no
C8 C9 C10 117.30(10) no
C9 C10 C11 114.48(12) no
C10 C11 C12 114.59(10) no
C11 C12 C13 115.67(11) no
C12 C13 C14 113.95(11) no
C8 C14 C13 112.92(10) no
C1 C2 H2 120.00 no
C3 C2 H2 120.00 no
C2 C3 H3 119.00 no
C4 C3 H3 119.00 no
C3 C4 H4 120.00 no
C5 C4 H4 120.00 no
C4 C5 H5 120.00 no
C6 C5 H5 120.00 no
C1 C6 H6 120.00 no
C5 C6 H6 120.00 no
C8 C9 H9A 108.00 no
C8 C9 H9B 108.00 no
C10 C9 H9A 108.00 no
C10 C9 H9B 108.00 no
H9A C9 H9B 107.00 no
C9 C10 H10A 109.00 no
C9 C10 H10B 109.00 no
C11 C10 H10A 109.00 no
C11 C10 H10B 109.00 no
H10A C10 H10B 108.00 no
C10 C11 H11A 109.00 no
C10 C11 H11B 109.00 no
C12 C11 H11A 109.00 no
C12 C11 H11B 109.00 no
H11A C11 H11B 108.00 no
C11 C12 H12A 108.00 no
C11 C12 H12B 108.00 no
C13 C12 H12A 108.00 no
C13 C12 H12B 108.00 no
H12A C12 H12B 107.00 no
C12 C13 H13A 109.00 no
C12 C13 H13B 109.00 no
C14 C13 H13A 109.00 no
C14 C13 H13B 109.00 no
H13A C13 H13B 108.00 no
C8 C14 H14A 109.00 no
C8 C14 H14B 109.00 no
C13 C14 H14A 109.00 no
C13 C14 H14B 109.00 no
H14A C14 H14B 108.00 no

loop_
_geom_bond_atom_site_label_1
_geom_bond_atom_site_label_2
_geom_bond_distance
_geom_bond_publ_flag
S1 C7 1.6788(13) no
N1 C1 1.4132(18) no
N1 C7 1.3451(18) no
N2 N3 1.3861(15) no
N2 C7 1.3648(17) no
N3 C8 1.2846(17) no
N1 H1N 0.857(18) no
N2 H2N 0.858(19) no
C1 C6 1.3935(18) no
C1 C2 1.3891(18) no
C2 C3 1.392(2) no
C3 C4 1.3858(18) no
C4 C5 1.3830(18) no
C5 C6 1.385(2) no
C8 C14 1.4988(17) no
C8 C9 1.5051(19) no
C9 C10 1.5267(18) no
C10 C11 1.5334(18) no
C11 C12 1.529(2) no
C12 C13 1.528(2) no
C13 C14 1.5437(17) no
C2 H2 0.9500 no
C3 H3 0.9500 no
C4 H4 0.9500 no
C5 H5 0.9500 no
C6 H6 0.9500 no
C9 H9A 0.9900 no
C9 H9B 0.9900 no
C10 H10A 0.9900 no
C10 H10B 0.9900 no
C11 H11A 0.9900 no
C11 H11B 0.9900 no
C12 H12A 0.9900 no
C12 H12B 0.9900 no
C13 H13A 0.9900 no
C13 H13B 0.9900 no
C14 H14A 0.9900 no
C14 H14B 0.9900 no

loop_
_geom_hbond_atom_site_label_D
_geom_hbond_atom_site_label_H
_geom_hbond_atom_site_label_A
_geom_hbond_site_symmetry_A
_geom_hbond_distance_DH
_geom_hbond_distance_HA
_geom_hbond_distance_DA
_geom_hbond_angle_DHA
_geom_hbond_publ_flag
N1 H1N N3 . 0.857(18) 2.052(18) 2.5599(16) 117.2(16) yes
N2 H2N S1 7_565 0.858(19) 2.830(19) 3.6790(13) 170.5(15) yes
C2 H2 S1 . 0.95 2.60 3.2660(15) 128 yes
C9 H9A S1 7_565 0.99 2.69 3.3141(13) 121 yes

loop_
_geom_torsion_atom_site_label_1
_geom_torsion_atom_site_label_2
_geom_torsion_atom_site_label_3
_geom_torsion_atom_site_label_4
_geom_torsion
_geom_torsion_publ_flag
C7 N1 C1 C2 5.0(2) no
C7 N1 C1 C6 -176.19(13) no
C1 N1 C7 S1 3.8(2) no
C1 N1 C7 N2 -176.94(12) no
C7 N2 N3 C8 -177.23(12) no
N3 N2 C7 S1 -178.15(9) no
N3 N2 C7 N1 2.53(16) no
N2 N3 C8 C14 -179.13(10) no
N2 N3 C8 C9 0.97(18) no
N1 C1 C2 C3 177.64(12) no
C2 C1 C6 C5 1.6(2) no
C6 C1 C2 C3 -1.15(19) no
N1 C1 C6 C5 -177.31(12) no
C1 C2 C3 C4 0.0(2) no
C2 C3 C4 C5 0.7(2) no
C3 C4 C5 C6 -0.2(2) no
C4 C5 C6 C1 -0.9(2) no
N3 C8 C9 C10 -178.99(12) no
C14 C8 C9 C10 1.11(17) no
N3 C8 C14 C13 113.26(13) no
C9 C8 C14 C13 -66.84(16) no
C8 C9 C10 C11 65.39(14) no
C9 C10 C11 C12 -81.85(14) no
C10 C11 C12 C13 62.65(16) no
C11 C12 C13 C14 -63.37(14) no
C12 C13 C14 C8 82.43(14) no
